data_7025126
loop_
_publ_author_name
'Albor\'es, Pablo'
'Rentschler, Eva'

_publ_section_title
;
 Rational design of covalently bridged [FeIII2MIIO] clusters
;
_journal_issue 20
_journal_name_full 'Dalton Transactions'
_journal_page_first 5005
_journal_paper_doi 10.1039/b925214b
_journal_volume 39
_journal_year 2010
_chemical_formula_sum 'C42 H67 Fe2 N3 Ni O14'
_chemical_formula_weight 1008.40
_chemical_name_systematic
;
?
;
_space_group_IT_number 2
_symmetry_cell_setting triclinic
_symmetry_space_group_name_Hall '-P 1'
_symmetry_space_group_name_H-M 'P -1'
_atom_sites_solution_hydrogens geom
_atom_sites_solution_primary direct
_atom_sites_solution_secondary difmap
_audit_creation_method SHELXL-97
_cell_angle_alpha 77.711(2)
_cell_angle_beta 88.033(2)
_cell_angle_gamma 72.212(2)
_cell_formula_units_Z 2
_cell_length_a 11.4460(7)
_cell_length_b 12.0370(7)
_cell_length_c 19.9590(12)
_cell_measurement_temperature 173(2)
_cell_volume 2557.0(3)
_computing_structure_refinement 'SHELXL-97 (Sheldrick, 1997)'
_diffrn_ambient_temperature 173(2)
_diffrn_measured_fraction_theta_full 0.995
_diffrn_measured_fraction_theta_max 0.995
_diffrn_radiation_monochromator graphite
_diffrn_radiation_source 'fine-focus sealed tube'
_diffrn_radiation_type MoK\a
_diffrn_radiation_wavelength 0.71069
_diffrn_reflns_av_R_equivalents 0.0316
_diffrn_reflns_av_sigmaI/netI 0.0426
_diffrn_reflns_limit_h_max 14
_diffrn_reflns_limit_h_min -14
_diffrn_reflns_limit_k_max 15
_diffrn_reflns_limit_k_min -15
_diffrn_reflns_limit_l_max 25
_diffrn_reflns_limit_l_min -25
_diffrn_reflns_number 28596
_diffrn_reflns_theta_full 27.53
_diffrn_reflns_theta_max 27.53
_diffrn_reflns_theta_min 1.04
_exptl_absorpt_coefficient_mu 0.985
_exptl_absorpt_correction_T_max 0.7839
_exptl_absorpt_correction_T_min 0.6877
_exptl_absorpt_correction_type multi-scan
_exptl_absorpt_process_details
;
[c.f. r.h. blessing, acta cryst. (1995), a51, 33-38]
;
_exptl_crystal_colour red
_exptl_crystal_density_diffrn 1.310
_exptl_crystal_density_method 'not measured'
_exptl_crystal_description block
_exptl_crystal_F_000 1064
_exptl_crystal_size_max 0.46
_exptl_crystal_size_mid 0.31
_exptl_crystal_size_min 0.26
_refine_diff_density_max 0.436
_refine_diff_density_min -0.330
_refine_diff_density_rms 0.071
_refine_ls_extinction_method none
_refine_ls_goodness_of_fit_ref 1.045
_refine_ls_hydrogen_treatment mixed
_refine_ls_matrix_type full
_refine_ls_number_parameters 587
_refine_ls_number_reflns 11719
_refine_ls_number_restraints 9
_refine_ls_restrained_S_all 1.045
_refine_ls_R_factor_all 0.0534
_refine_ls_R_factor_gt 0.0354
_refine_ls_shift/su_max 0.005
_refine_ls_shift/su_mean 0.000
_refine_ls_structure_factor_coef Fsqd
_refine_ls_weighting_details 'calc w=1/[\s^2^(Fo^2^)+(0.0554P)^2^+0.0196P] where P=(Fo^2^+2Fc^2^)/3'
_refine_ls_weighting_scheme calc
_refine_ls_wR_factor_gt 0.0889
_refine_ls_wR_factor_ref 0.1007
_reflns_number_gt 9083
_reflns_number_total 11719
_reflns_threshold_expression >2sigma(I)
_cod_data_source_file b925214b.txt
_cod_data_source_block pa_453_0m
_cod_original_sg_symbol_H-M P-1
_cod_database_code 7025126

loop_
_symmetry_equiv_pos_as_xyz
'x, y, z'
'-x, -y, -z'

loop_
_atom_site_label
_atom_site_type_symbol
_atom_site_fract_x
_atom_site_fract_y
_atom_site_fract_z
_atom_site_U_iso_or_equiv
_atom_site_adp_type
_atom_site_occupancy
_atom_site_symmetry_multiplicity
_atom_site_calc_flag
_atom_site_refinement_flags
_atom_site_disorder_assembly
_atom_site_disorder_group
C1 C 0.44434(18) 0.32302(18) 0.67015(11) 0.0227(4) Uani 1 1 d . . .
C1S C 0.8535(4) 0.0286(4) 0.9187(2) 0.0984(16) Uani 1 1 d . . .
H1S1 H 0.9392 0.0236 0.9088 0.148 Uiso 1 1 calc R . .
H1S2 H 0.7994 0.1043 0.8926 0.148 Uiso 1 1 calc R . .
H1S3 H 0.8345 -0.0380 0.9055 0.148 Uiso 1 1 calc R . .
C2S C 0.8350(3) 0.0225(4) 0.9915(2) 0.0747(11) Uani 1 1 d . . .
C3 C 0.9587(2) 0.5835(2) 0.56170(13) 0.0389(6) Uani 1 1 d . . .
H3A H 1.0252 0.6149 0.5426 0.058 Uiso 1 1 calc R . .
H3B H 0.9052 0.5840 0.5243 0.058 Uiso 1 1 calc R . .
H3C H 0.9937 0.5016 0.5880 0.058 Uiso 1 1 calc R . .
C4 C 0.9670(2) 0.6659(3) 0.66614(13) 0.0428(6) Uani 1 1 d . . .
H4A H 0.9179 0.7161 0.6960 0.064 Uiso 1 1 calc R . .
H4B H 1.0315 0.6994 0.6461 0.064 Uiso 1 1 calc R . .
H4C H 1.0046 0.5849 0.6931 0.064 Uiso 1 1 calc R . .
C5 C 0.3691(2) 0.76365(19) 0.80713(11) 0.0283(5) Uani 1 1 d . . .
C6 C 0.3244(2) 0.6118(2) 0.76916(12) 0.0312(5) Uani 1 1 d . . .
H6 H 0.3490 0.5470 0.7464 0.037 Uiso 1 1 calc R . .
C7 C 0.6331(3) 0.9443(2) 0.79712(13) 0.0446(7) Uani 1 1 d . . .
H7 H 0.6935 0.9846 0.7915 0.053 Uiso 1 1 calc R . .
C8 C 0.2531(2) 0.7978(2) 0.83360(14) 0.0441(6) Uani 1 1 d . . .
H8 H 0.2301 0.8627 0.8563 0.053 Uiso 1 1 calc R . .
C9 C 0.4427(3) 0.9232(2) 0.83976(13) 0.0387(6) Uani 1 1 d . . .
H9 H 0.3712 0.9481 0.8652 0.046 Uiso 1 1 calc R . .
C10 C 0.4339(2) 0.2846(2) 0.95028(12) 0.0362(5) Uani 1 1 d D . .
C11 C 0.3274(2) 0.2888(2) 0.66217(12) 0.0291(5) Uani 1 1 d . . .
C12 C 0.5059(2) 0.2959(2) 0.88514(11) 0.0271(5) Uani 1 1 d . A .
C13 C 0.8843(2) 0.6615(2) 0.60880(11) 0.0265(5) Uani 1 1 d . . .
C14 C 0.3499(2) 0.8309(2) 0.55495(12) 0.0331(5) Uani 1 1 d . . .
C15 C 0.9190(2) 0.1381(2) 0.67534(12) 0.0312(5) Uani 1 1 d D . .
C16 C 0.79709(19) 0.23079(18) 0.68582(11) 0.0238(4) Uani 1 1 d . A .
C17 C 0.77955(19) 0.61410(18) 0.63968(11) 0.0233(4) Uani 1 1 d . . .
C18 C 0.44751(19) 0.72408(18) 0.59722(11) 0.0245(4) Uani 1 1 d . . .
C19 C 0.4605(2) 0.82783(19) 0.80745(11) 0.0287(5) Uani 1 1 d . . .
C20 C 0.2069(2) 0.6431(2) 0.79337(14) 0.0409(6) Uani 1 1 d . . .
H20 H 0.1515 0.6010 0.7872 0.049 Uiso 1 1 calc R . .
C21 C 0.3358(3) 0.9415(2) 0.58338(17) 0.0597(9) Uani 1 1 d . . .
H21A H 0.2729 1.0094 0.5561 0.090 Uiso 1 1 calc R . .
H21B H 0.4142 0.9589 0.5812 0.090 Uiso 1 1 calc R . .
H21C H 0.3111 0.9275 0.6312 0.090 Uiso 1 1 calc R . .
C22 C 0.7538(2) 0.4532(2) 0.84802(11) 0.0299(5) Uani 1 1 d . . .
C23 C 0.6461(3) 0.8463(2) 0.76786(13) 0.0399(6) Uani 1 1 d . . .
H23 H 0.7182 0.8188 0.7434 0.048 Uiso 1 1 calc R . .
C24 C 0.8690(3) 0.4401(3) 0.89001(15) 0.0475(7) Uani 1 1 d . . .
C25 C 0.8228(3) 0.7887(2) 0.56783(15) 0.0466(7) Uani 1 1 d . . .
H25A H 0.7752 0.8378 0.5987 0.070 Uiso 1 1 calc R . .
H25B H 0.7680 0.7862 0.5319 0.070 Uiso 1 1 calc R . .
H25C H 0.8859 0.8233 0.5468 0.070 Uiso 1 1 calc R . .
C26 C 0.8821(3) 0.5630(3) 0.88883(18) 0.0649(9) Uani 1 1 d . . .
H26A H 0.9557 0.5538 0.9158 0.097 Uiso 1 1 calc R . .
H26B H 0.8096 0.6112 0.9085 0.097 Uiso 1 1 calc R . .
H26C H 0.8896 0.6028 0.8414 0.097 Uiso 1 1 calc R . .
C28 C 0.1716(2) 0.7372(3) 0.82684(15) 0.0499(7) Uani 1 1 d . . .
H28 H 0.0919 0.7595 0.8449 0.060 Uiso 1 1 calc R . .
C31 C 0.5318(3) 0.9810(2) 0.83401(13) 0.0465(7) Uani 1 1 d . . .
H31 H 0.5220 1.0461 0.8558 0.056 Uiso 1 1 calc R . .
C32 C 0.2276(3) 0.8012(3) 0.56223(19) 0.0641(9) Uani 1 1 d . . .
H32A H 0.2354 0.7302 0.5438 0.096 Uiso 1 1 calc R . .
H32B H 0.1620 0.8688 0.5368 0.096 Uiso 1 1 calc R . .
H32C H 0.2077 0.7857 0.6108 0.096 Uiso 1 1 calc R . .
C35 C 0.9803(3) 0.3657(4) 0.8581(3) 0.1017(16) Uani 1 1 d . . .
H35A H 1.0548 0.3563 0.8843 0.153 Uiso 1 1 calc R . .
H35B H 0.9861 0.4060 0.8106 0.153 Uiso 1 1 calc R . .
H35C H 0.9715 0.2869 0.8590 0.153 Uiso 1 1 calc R . .
C36 C 0.3839(3) 0.8505(3) 0.48029(15) 0.0635(9) Uani 1 1 d . . .
H36A H 0.3919 0.7781 0.4631 0.095 Uiso 1 1 calc R . .
H36B H 0.4622 0.8683 0.4761 0.095 Uiso 1 1 calc R . .
H36C H 0.3197 0.9175 0.4534 0.095 Uiso 1 1 calc R . .
C40 C 0.8538(4) 0.3777(4) 0.96339(17) 0.0866(13) Uani 1 1 d . . .
H40A H 0.9260 0.3681 0.9917 0.130 Uiso 1 1 calc R . .
H40B H 0.8455 0.2991 0.9634 0.130 Uiso 1 1 calc R . .
H40C H 0.7802 0.4260 0.9822 0.130 Uiso 1 1 calc R . .
N1 N 0.56261(18) 0.78979(17) 0.77255(10) 0.0300(4) Uani 1 1 d . . .
N1S N 0.8227(3) 0.0174(4) 1.0479(2) 0.1017(12) Uani 1 1 d . . .
N2 N 0.40505(17) 0.66908(16) 0.77645(9) 0.0257(4) Uani 1 1 d . . .
O1 O 0.58959(13) 0.47814(12) 0.71261(7) 0.0217(3) Uani 1 1 d . . .
O2 O 0.48151(13) 0.38408(13) 0.61925(7) 0.0239(3) Uani 1 1 d . . .
O3 O 0.73260(13) 0.56421(13) 0.60230(7) 0.0250(3) Uani 1 1 d . . .
O4 O 0.74585(14) 0.63145(14) 0.69771(8) 0.0299(3) Uani 1 1 d . . .
O5 O 0.74763(14) 0.35602(14) 0.83389(8) 0.0331(4) Uani 1 1 d . . .
O6 O 0.49421(15) 0.28752(14) 0.72920(8) 0.0319(4) Uani 1 1 d . . .
O7 O 0.47273(13) 0.62424(13) 0.57774(8) 0.0267(3) Uani 1 1 d . . .
O8 O 0.58658(14) 0.20897(13) 0.86949(8) 0.0288(3) Uani 1 1 d . . .
O9 O 0.75062(13) 0.31500(13) 0.63598(8) 0.0279(3) Uani 1 1 d . . .
O10 O 0.63691(14) 0.45704(13) 0.51630(8) 0.0253(3) Uani 1 1 d D . .
O11 O 0.75105(14) 0.21446(14) 0.74402(8) 0.0316(4) Uani 1 1 d . . .
O12 O 0.48385(14) 0.39834(13) 0.84528(8) 0.0312(4) Uani 1 1 d . . .
O13 O 0.67613(15) 0.55190(15) 0.83124(8) 0.0327(4) Uani 1 1 d . . .
O14 O 0.49619(15) 0.73884(13) 0.64763(8) 0.0299(3) Uani 1 1 d . . .
Fe1 Fe 0.61100(3) 0.47280(2) 0.621852(14) 0.01948(8) Uani 1 1 d . A .
Fe2 Fe 0.61595(3) 0.33888(3) 0.778178(15) 0.02125(8) Uani 1 1 d . A .
Ni1 Ni 0.58109(2) 0.63375(2) 0.738785(14) 0.02339(7) Uani 1 1 d . . .
C2 C 0.2362(3) 0.3445(4) 0.7109(2) 0.0895(15) Uani 1 1 d . . .
H2A H 0.2159 0.4316 0.6979 0.134 Uiso 1 1 calc R . .
H2B H 0.2718 0.3165 0.7577 0.134 Uiso 1 1 calc R . .
H2C H 0.1614 0.3217 0.7089 0.134 Uiso 1 1 calc R . .
C30 C 0.2738(3) 0.3325(3) 0.58960(16) 0.0665(10) Uani 1 1 d . . .
H30A H 0.2521 0.4198 0.5771 0.100 Uiso 1 1 calc R . .
H30B H 0.2001 0.3083 0.5867 0.100 Uiso 1 1 calc R . .
H30C H 0.3345 0.2977 0.5580 0.100 Uiso 1 1 calc R . .
C37 C 0.3598(3) 0.1548(3) 0.6809(2) 0.0749(12) Uani 1 1 d . . .
H37A H 0.4191 0.1201 0.6487 0.112 Uiso 1 1 calc R . .
H37B H 0.2855 0.1313 0.6787 0.112 Uiso 1 1 calc R . .
H37C H 0.3960 0.1258 0.7276 0.112 Uiso 1 1 calc R . .
C29A C 0.9806(4) 0.1870(5) 0.6117(2) 0.0582(15) Uani 0.856(12) 1 d PD A 1
H29D H 0.9903 0.2635 0.6156 0.087 Uiso 0.856(12) 1 calc PR A 1
H29E H 0.9297 0.1986 0.5708 0.087 Uiso 0.856(12) 1 calc PR A 1
H29F H 1.0615 0.1302 0.6080 0.087 Uiso 0.856(12) 1 calc PR A 1
C33A C 0.979(3) 0.065(3) 0.7440(10) 0.0679(17) Uani 0.144(12) 1 d PD A 1
H33A H 1.0166 0.1131 0.7651 0.102 Uiso 0.144(12) 1 calc PR A 1
H33B H 1.0421 -0.0070 0.7371 0.102 Uiso 0.144(12) 1 calc PR A 1
H33C H 0.9166 0.0431 0.7742 0.102 Uiso 0.144(12) 1 calc PR A 1
C39A C 0.880(6) 0.047(4) 0.648(3) 0.090(3) Uani 0.144(12) 1 d PD A 1
H39A H 0.9529 -0.0177 0.6410 0.135 Uiso 0.144(12) 1 calc PR A 1
H39B H 0.8341 0.0847 0.6045 0.135 Uiso 0.144(12) 1 calc PR A 1
H39C H 0.8277 0.0137 0.6813 0.135 Uiso 0.144(12) 1 calc PR A 1
C29B C 0.944(3) 0.153(3) 0.5999(9) 0.0582(15) Uani 0.144(12) 1 d PD A 2
H29A H 0.9810 0.2177 0.5858 0.087 Uiso 0.144(12) 1 calc PR A 2
H29B H 0.8673 0.1726 0.5736 0.087 Uiso 0.144(12) 1 calc PR A 2
H29C H 1.0012 0.0786 0.5911 0.087 Uiso 0.144(12) 1 calc PR A 2
C33B C 1.0078(4) 0.1193(6) 0.7355(2) 0.0679(17) Uani 0.856(12) 1 d PD A 2
H33D H 1.0233 0.1948 0.7362 0.102 Uiso 0.856(12) 1 calc PR A 2
H33E H 1.0854 0.0590 0.7300 0.102 Uiso 0.856(12) 1 calc PR A 2
H33F H 0.9716 0.0922 0.7787 0.102 Uiso 0.856(12) 1 calc PR A 2
C39B C 0.8958(8) 0.0211(5) 0.6744(5) 0.090(3) Uani 0.856(12) 1 d PD A 2
H39D H 0.9732 -0.0384 0.6678 0.135 Uiso 0.856(12) 1 calc PR A 2
H39E H 0.8375 0.0331 0.6367 0.135 Uiso 0.856(12) 1 calc PR A 2
H39F H 0.8615 -0.0072 0.7181 0.135 Uiso 0.856(12) 1 calc PR A 2
C27A C 0.472(7) 0.362(5) 0.992(3) 0.0576(15) Uani 0.116(13) 1 d PD B 1
H27D H 0.4296 0.3591 1.0353 0.086 Uiso 0.116(13) 1 calc PR B 1
H27E H 0.4503 0.4443 0.9656 0.086 Uiso 0.116(13) 1 calc PR B 1
H27F H 0.5611 0.3311 1.0011 0.086 Uiso 0.116(13) 1 calc PR B 1
C34A C 0.2979(4) 0.3546(6) 0.9326(2) 0.0670(16) Uani 0.884(13) 1 d PD B 1
H34A H 0.2504 0.3482 0.9743 0.100 Uiso 0.884(13) 1 calc PR B 1
H34B H 0.2669 0.3214 0.8988 0.100 Uiso 0.884(13) 1 calc PR B 1
H34C H 0.2899 0.4387 0.9136 0.100 Uiso 0.884(13) 1 calc PR B 1
C38A C 0.4460(6) 0.1542(3) 0.9807(3) 0.0566(13) Uani 0.884(13) 1 d PD B 1
H38A H 0.3991 0.1488 1.0227 0.085 Uiso 0.884(13) 1 calc PR B 1
H38B H 0.5327 0.1094 0.9917 0.085 Uiso 0.884(13) 1 calc PR B 1
H38C H 0.4140 0.1206 0.9475 0.085 Uiso 0.884(13) 1 calc PR B 1
C27B C 0.4912(8) 0.3299(5) 1.0021(3) 0.0576(15) Uani 0.884(13) 1 d PD B 2
H27A H 0.4468 0.3239 1.0449 0.086 Uiso 0.884(13) 1 calc PR B 2
H27B H 0.4866 0.4135 0.9837 0.086 Uiso 0.884(13) 1 calc PR B 2
H27C H 0.5774 0.2816 1.0111 0.086 Uiso 0.884(13) 1 calc PR B 2
C34B C 0.326(3) 0.397(3) 0.9477(19) 0.0670(16) Uani 0.116(13) 1 d PD B 2
H34D H 0.2799 0.3879 0.9899 0.100 Uiso 0.116(13) 1 calc PR B 2
H34E H 0.2714 0.4081 0.9081 0.100 Uiso 0.116(13) 1 calc PR B 2
H34F H 0.3555 0.4657 0.9433 0.100 Uiso 0.116(13) 1 calc PR B 2
C38B C 0.394(4) 0.175(3) 0.963(2) 0.0566(13) Uani 0.116(13) 1 d PD B 2
H38D H 0.3479 0.1704 1.0053 0.085 Uiso 0.116(13) 1 calc PR B 2
H38E H 0.4659 0.1042 0.9674 0.085 Uiso 0.116(13) 1 calc PR B 2
H38F H 0.3409 0.1787 0.9244 0.085 Uiso 0.116(13) 1 calc PR B 2
H10B H 0.629(3) 0.517(2) 0.4857(13) 0.068 Uiso 1 1 d D . .
H10A H 0.605(3) 0.421(3) 0.4955(15) 0.068 Uiso 1 1 d D . .

loop_
_atom_site_aniso_label
_atom_site_aniso_U_11
_atom_site_aniso_U_22
_atom_site_aniso_U_33
_atom_site_aniso_U_23
_atom_site_aniso_U_13
_atom_site_aniso_U_12
C1 0.0237(10) 0.0183(10) 0.0287(11) -0.0100(9) 0.0019(8) -0.0066(8)
C1S 0.068(2) 0.144(4) 0.064(2) -0.042(3) -0.0171(19) 0.012(3)
C2S 0.052(2) 0.090(3) 0.083(3) -0.045(2) 0.0043(18) -0.0055(19)
C3 0.0308(12) 0.0512(16) 0.0406(15) -0.0184(12) 0.0080(10) -0.0161(12)
C4 0.0375(13) 0.0651(18) 0.0395(15) -0.0170(13) 0.0038(11) -0.0318(13)
C5 0.0350(12) 0.0257(11) 0.0224(11) -0.0056(9) 0.0003(9) -0.0062(9)
C6 0.0317(12) 0.0298(12) 0.0327(13) -0.0079(10) -0.0025(9) -0.0092(10)
C7 0.0663(18) 0.0432(15) 0.0378(15) -0.0136(12) 0.0057(13) -0.0335(14)
C8 0.0404(14) 0.0469(16) 0.0464(16) -0.0235(13) 0.0092(12) -0.0069(12)
C9 0.0591(16) 0.0297(12) 0.0313(13) -0.0141(10) 0.0090(11) -0.0150(12)
C10 0.0438(14) 0.0404(14) 0.0255(12) -0.0072(10) 0.0060(10) -0.0147(11)
C11 0.0271(11) 0.0325(12) 0.0325(12) -0.0069(10) 0.0017(9) -0.0164(10)
C12 0.0316(11) 0.0311(12) 0.0241(11) -0.0093(9) -0.0001(9) -0.0153(10)
C13 0.0287(11) 0.0296(11) 0.0256(11) -0.0076(9) 0.0032(9) -0.0142(9)
C14 0.0384(13) 0.0225(11) 0.0332(13) -0.0081(10) -0.0030(10) 0.0003(10)
C15 0.0247(11) 0.0291(12) 0.0363(13) -0.0090(10) 0.0040(9) -0.0020(9)
C16 0.0234(10) 0.0227(10) 0.0293(12) -0.0100(9) 0.0010(8) -0.0099(9)
C17 0.0253(10) 0.0209(10) 0.0259(11) -0.0073(8) -0.0005(8) -0.0088(8)
C18 0.0261(10) 0.0213(10) 0.0276(11) -0.0086(9) 0.0058(8) -0.0077(9)
C19 0.0411(13) 0.0252(11) 0.0200(11) -0.0070(9) 0.0000(9) -0.0089(10)
C20 0.0305(12) 0.0471(15) 0.0459(15) -0.0108(12) -0.0023(11) -0.0121(11)
C21 0.080(2) 0.0262(13) 0.063(2) -0.0162(13) -0.0159(17) 0.0056(14)
C22 0.0312(12) 0.0438(14) 0.0215(11) -0.0129(10) 0.0030(9) -0.0176(11)
C23 0.0491(15) 0.0438(15) 0.0390(14) -0.0177(12) 0.0062(11) -0.0263(13)
C24 0.0416(15) 0.0618(18) 0.0480(16) -0.0229(14) -0.0099(12) -0.0197(14)
C25 0.0565(17) 0.0315(13) 0.0513(17) 0.0006(12) 0.0067(13) -0.0195(13)
C26 0.067(2) 0.081(2) 0.069(2) -0.0284(18) -0.0090(17) -0.0458(19)
C28 0.0331(14) 0.0587(18) 0.0592(19) -0.0223(15) 0.0090(12) -0.0098(13)
C31 0.083(2) 0.0314(13) 0.0334(14) -0.0147(11) 0.0044(13) -0.0235(14)
C32 0.0350(15) 0.060(2) 0.090(3) -0.0182(18) -0.0098(15) 0.0002(14)
C35 0.0318(17) 0.131(4) 0.163(4) -0.086(3) -0.014(2) -0.015(2)
C36 0.094(3) 0.0394(16) 0.0387(17) 0.0009(13) 0.0014(16) 0.0000(16)
C40 0.126(3) 0.087(3) 0.054(2) 0.0000(19) -0.050(2) -0.046(3)
N1 0.0399(11) 0.0293(10) 0.0264(10) -0.0119(8) 0.0012(8) -0.0147(9)
N1S 0.099(3) 0.128(3) 0.082(3) -0.055(3) 0.028(2) -0.020(2)
N2 0.0312(10) 0.0243(9) 0.0241(9) -0.0088(7) 0.0017(7) -0.0100(8)
O1 0.0262(7) 0.0207(7) 0.0210(7) -0.0084(6) 0.0025(6) -0.0091(6)
O2 0.0271(7) 0.0262(8) 0.0239(8) -0.0084(6) 0.0019(6) -0.0140(6)
O3 0.0314(8) 0.0284(8) 0.0233(8) -0.0107(6) 0.0037(6) -0.0175(7)
O4 0.0317(8) 0.0403(9) 0.0277(8) -0.0163(7) 0.0067(6) -0.0197(7)
O5 0.0320(8) 0.0344(9) 0.0365(9) -0.0095(7) -0.0082(7) -0.0128(7)
O6 0.0402(9) 0.0345(9) 0.0274(8) -0.0020(7) -0.0067(7) -0.0226(8)
O7 0.0295(8) 0.0202(7) 0.0296(8) -0.0091(6) -0.0046(6) -0.0034(6)
O8 0.0351(8) 0.0252(8) 0.0274(8) -0.0077(6) 0.0022(6) -0.0097(7)
O9 0.0274(8) 0.0245(8) 0.0292(8) -0.0069(7) 0.0028(6) -0.0034(6)
O10 0.0340(8) 0.0244(8) 0.0216(8) -0.0079(6) 0.0022(6) -0.0129(7)
O11 0.0339(8) 0.0281(8) 0.0280(9) -0.0064(7) 0.0067(7) -0.0029(7)
O12 0.0359(9) 0.0269(8) 0.0295(9) -0.0047(7) 0.0083(7) -0.0092(7)
O13 0.0402(9) 0.0362(9) 0.0260(8) -0.0128(7) -0.0007(7) -0.0137(8)
O14 0.0402(9) 0.0241(8) 0.0272(8) -0.0100(6) -0.0004(7) -0.0091(7)
Fe1 0.02147(15) 0.01882(14) 0.02048(15) -0.00766(11) 0.00010(11) -0.00712(11)
Fe2 0.02256(15) 0.02202(15) 0.02112(16) -0.00687(12) 0.00085(11) -0.00810(12)
Ni1 0.02837(15) 0.02393(14) 0.02349(15) -0.01193(11) 0.00335(11) -0.01170(11)
C2 0.0415(18) 0.155(4) 0.114(3) -0.091(3) 0.036(2) -0.052(2)
C30 0.0507(18) 0.108(3) 0.0504(19) 0.0087(18) -0.0159(14) -0.054(2)
C37 0.068(2) 0.0416(17) 0.121(3) 0.0053(18) -0.034(2) -0.0363(17)
C29A 0.032(2) 0.065(3) 0.059(2) -0.0010(19) 0.0211(18) 0.0013(18)
C33A 0.0270(19) 0.105(4) 0.059(2) -0.022(3) -0.0055(16) 0.003(2)
C39A 0.057(3) 0.041(3) 0.184(9) -0.057(4) 0.039(4) -0.013(3)
C29B 0.032(2) 0.065(3) 0.059(2) -0.0010(19) 0.0211(18) 0.0013(18)
C33B 0.0270(19) 0.105(4) 0.059(2) -0.022(3) -0.0055(16) 0.003(2)
C39B 0.057(3) 0.041(3) 0.184(9) -0.057(4) 0.039(4) -0.013(3)
C27A 0.090(4) 0.065(3) 0.031(3) -0.017(3) 0.0072(19) -0.039(3)
C34A 0.0362(19) 0.117(4) 0.039(2) -0.010(2) 0.0110(15) -0.017(2)
C38A 0.087(4) 0.054(2) 0.039(2) -0.0074(17) 0.020(2) -0.041(2)
C27B 0.090(4) 0.065(3) 0.031(3) -0.017(3) 0.0072(19) -0.039(3)
C34B 0.0362(19) 0.117(4) 0.039(2) -0.010(2) 0.0110(15) -0.017(2)
C38B 0.087(4) 0.054(2) 0.039(2) -0.0074(17) 0.020(2) -0.041(2)

loop_
_atom_type_symbol
_atom_type_description
_atom_type_scat_dispersion_real
_atom_type_scat_dispersion_imag
_atom_type_scat_source
C C 0.0033 0.0016 'International Tables Vol C Tables 4.2.6.8 and 6.1.1.4'
H H 0.0000 0.0000 'International Tables Vol C Tables 4.2.6.8 and 6.1.1.4'
N N 0.0061 0.0033 'International Tables Vol C Tables 4.2.6.8 and 6.1.1.4'
O O 0.0106 0.0060 'International Tables Vol C Tables 4.2.6.8 and 6.1.1.4'
Fe Fe 0.3463 0.8444 'International Tables Vol C Tables 4.2.6.8 and 6.1.1.4'
Ni Ni 0.3393 1.1124 'International Tables Vol C Tables 4.2.6.8 and 6.1.1.4'

loop_
_geom_angle_atom_site_label_1
_geom_angle_atom_site_label_2
_geom_angle_atom_site_label_3
_geom_angle
O6 C1 O2 125.48(19)
O6 C1 C11 115.06(19)
O2 C1 C11 119.45(19)
N1S C2S C1S 178.8(4)
N2 C5 C8 121.1(2)
N2 C5 C19 114.94(19)
C8 C5 C19 123.9(2)
N2 C6 C20 122.7(2)
C31 C7 C23 118.4(2)
C28 C8 C5 119.6(2)
C31 C9 C19 118.5(2)
C38B C10 C27B 127.2(18)
C38B C10 C12 111.7(15)
C27B C10 C12 107.4(4)
C38B C10 C34B 111(2)
C27B C10 C34B 86(2)
C12 C10 C34B 110.4(13)
C38B C10 C38A 25.2(18)
C27B C10 C38A 107.2(4)
C12 C10 C38A 110.7(2)
C34B C10 C38A 130.4(16)
C38B C10 C27A 139(3)
C27B C10 C27A 15(2)
C12 C10 C27A 104(3)
C34B C10 C27A 73(4)
C38A C10 C27A 121(2)
C38B C10 C34A 86.0(18)
C27B C10 C34A 113.6(5)
C12 C10 C34A 108.6(2)
C34B C10 C34A 29.7(18)
C38A C10 C34A 109.4(3)
C27A C10 C34A 102(3)
C37 C11 C2 110.6(3)
C37 C11 C30 109.0(3)
C2 C11 C30 109.9(3)
C37 C11 C1 108.2(2)
C2 C11 C1 107.0(2)
C30 C11 C1 112.13(19)
O8 C12 O12 118.9(2)
O8 C12 C10 122.7(2)
O12 C12 C10 118.3(2)
O8 C12 Fe2 63.43(11)
O12 C12 Fe2 55.52(11)
C10 C12 Fe2 173.55(17)
C3 C13 C4 110.4(2)
C3 C13 C25 110.3(2)
C4 C13 C25 109.4(2)
C3 C13 C17 110.52(18)
C4 C13 C17 109.98(18)
C25 C13 C17 106.06(18)
C36 C14 C21 111.1(2)
C36 C14 C18 110.0(2)
C21 C14 C18 110.0(2)
C36 C14 C32 109.9(3)
C21 C14 C32 108.7(2)
C18 C14 C32 107.1(2)
C29B C15 C39A 72(3)
C29B C15 C39B 89.4(16)
C39A C15 C39B 21(3)
C29B C15 C33A 140.0(15)
C39A C15 C33A 101(3)
C39B C15 C33A 80.5(15)
C29B C15 C29A 28.2(13)
C39A C15 C29A 99(3)
C39B C15 C29A 114.4(5)
C33A C15 C29A 127.9(13)
C29B C15 C33B 128.5(13)
C39A C15 C33B 129(2)
C39B C15 C33B 109.2(4)
C33A C15 C33B 30.4(14)
C29A C15 C33B 105.0(5)
C29B C15 C16 109.5(10)
C39A C15 C16 104(2)
C39B C15 C16 109.1(4)
C33A C15 C16 110.4(11)
C29A C15 C16 110.3(2)
C33B C15 C16 108.6(2)
O9 C16 O11 125.37(19)
O9 C16 C15 117.93(19)
O11 C16 C15 116.69(19)
O4 C17 O3 126.20(19)
O4 C17 C13 117.27(18)
O3 C17 C13 116.48(18)
O14 C18 O7 124.5(2)
O14 C18 C14 118.27(19)
O7 C18 C14 117.21(19)
N1 C19 C9 121.4(2)
N1 C19 C5 115.38(19)
C9 C19 C5 123.2(2)
C6 C20 C28 118.6(2)
O13 C22 O5 125.6(2)
O13 C22 C24 119.6(2)
O5 C22 C24 114.8(2)
N1 C23 C7 122.9(3)
C35 C24 C40 111.0(3)
C35 C24 C26 109.7(3)
C40 C24 C26 110.4(3)
C35 C24 C22 108.3(2)
C40 C24 C22 107.4(2)
C26 C24 C22 110.0(2)
C8 C28 C20 119.2(2)
C7 C31 C9 119.8(2)
C23 N1 C19 118.9(2)
C23 N1 Ni1 125.64(17)
C19 N1 Ni1 115.14(15)
C6 N2 C5 118.76(19)
C6 N2 Ni1 125.78(15)
C5 N2 Ni1 115.33(14)
Fe1 O1 Fe2 120.22(7)
Fe1 O1 Ni1 116.74(7)
Fe2 O1 Ni1 121.11(7)
C1 O2 Fe1 126.37(13)
C17 O3 Fe1 131.98(14)
C17 O4 Ni1 126.88(14)
C22 O5 Fe2 126.32(15)
C1 O6 Fe2 133.09(14)
C18 O7 Fe1 123.79(13)
C12 O8 Fe2 86.26(13)
C16 O9 Fe1 135.99(14)
C16 O11 Fe2 124.37(14)
C12 O12 Fe2 93.65(13)
C22 O13 Ni1 129.64(14)
C18 O14 Ni1 136.59(14)
O1 Fe1 O3 98.20(6)
O1 Fe1 O9 97.06(6)
O3 Fe1 O9 90.43(6)
O1 Fe1 O7 100.02(6)
O3 Fe1 O7 89.84(6)
O9 Fe1 O7 162.69(6)
O1 Fe1 O2 93.80(6)
O3 Fe1 O2 167.64(6)
O9 Fe1 O2 91.03(6)
O7 Fe1 O2 85.15(6)
O1 Fe1 O10 177.10(6)
O3 Fe1 O10 83.86(6)
O9 Fe1 O10 80.84(6)
O7 Fe1 O10 81.99(6)
O2 Fe1 O10 84.26(6)
O1 Fe2 O5 98.65(6)
O1 Fe2 O11 106.35(6)
O5 Fe2 O11 85.54(7)
O1 Fe2 O6 91.48(6)
O5 Fe2 O6 169.07(7)
O11 Fe2 O6 87.69(7)
O1 Fe2 O12 99.21(6)
O5 Fe2 O12 92.36(7)
O11 Fe2 O12 154.39(6)
O6 Fe2 O12 90.03(7)
O1 Fe2 O8 159.95(6)
O5 Fe2 O8 86.79(6)
O11 Fe2 O8 93.26(6)
O6 Fe2 O8 85.03(6)
O12 Fe2 O8 61.13(6)
O1 Fe2 C12 129.98(7)
O5 Fe2 C12 89.03(7)
O11 Fe2 C12 123.56(7)
O6 Fe2 C12 87.57(7)
O12 Fe2 C12 30.83(7)
O8 Fe2 C12 30.30(6)
O1 Ni1 O4 91.72(6)
O1 Ni1 O14 94.46(6)
O4 Ni1 O14 89.17(6)
O1 Ni1 O13 94.17(6)
O4 Ni1 O13 86.72(6)
O14 Ni1 O13 170.55(6)
O1 Ni1 N1 175.01(7)
O4 Ni1 N1 92.74(7)
O14 Ni1 N1 87.84(7)
O13 Ni1 N1 83.86(7)
O1 Ni1 N2 97.22(6)
O4 Ni1 N2 169.74(7)
O14 Ni1 N2 85.15(7)
O13 Ni1 N2 97.58(7)
N1 Ni1 N2 78.54(7)

loop_
_geom_bond_atom_site_label_1
_geom_bond_atom_site_label_2
_geom_bond_distance
C1 O6 1.257(3)
C1 O2 1.264(2)
C1 C11 1.538(3)
C1S C2S 1.450(5)
C2S N1S 1.122(5)
C3 C13 1.524(3)
C4 C13 1.529(3)
C5 N2 1.354(3)
C5 C8 1.386(3)
C5 C19 1.479(3)
C6 N2 1.338(3)
C6 C20 1.382(3)
C7 C31 1.359(4)
C7 C23 1.391(3)
C8 C28 1.374(4)
C9 C31 1.390(4)
C9 C19 1.392(3)
C10 C38B 1.495(17)
C10 C27B 1.517(4)
C10 C12 1.519(3)
C10 C34B 1.520(18)
C10 C38A 1.522(4)
C10 C27A 1.530(19)
C10 C34A 1.539(4)
C11 C37 1.506(4)
C11 C2 1.506(4)
C11 C30 1.514(4)
C12 O8 1.255(3)
C12 O12 1.274(3)
C12 Fe2 2.481(2)
C13 C25 1.535(3)
C13 C17 1.537(3)
C14 C36 1.515(4)
C14 C21 1.517(3)
C14 C18 1.530(3)
C14 C32 1.542(4)
C15 C29B 1.507(16)
C15 C39A 1.507(18)
C15 C39B 1.515(5)
C15 C33A 1.517(16)
C15 C29A 1.527(4)
C15 C33B 1.534(4)
C15 C16 1.537(3)
C16 O9 1.256(3)
C16 O11 1.261(3)
C17 O4 1.248(3)
C17 O3 1.273(2)
C18 O14 1.237(3)
C18 O7 1.288(2)
C19 N1 1.347(3)
C20 C28 1.384(4)
C22 O13 1.233(3)
C22 O5 1.282(3)
C22 C24 1.536(3)
C23 N1 1.322(3)
C24 C35 1.523(5)
C24 C40 1.527(5)
C24 C26 1.527(4)
N1 Ni1 2.0768(18)
N2 Ni1 2.0771(18)
O1 Fe1 1.8317(14)
O1 Fe2 1.8433(14)
O1 Ni1 2.0230(14)
O2 Fe1 2.0823(14)
O3 Fe1 2.0040(14)
O4 Ni1 2.0250(15)
O5 Fe2 1.9883(15)
O6 Fe2 2.0387(15)
O7 Fe1 2.0622(14)
O8 Fe2 2.2240(15)
O9 Fe1 2.0468(15)
O10 Fe1 2.1575(15)
O11 Fe2 2.0115(15)
O12 Fe2 2.0494(15)
O13 Ni1 2.0660(16)
O14 Ni1 2.0603(15)
